data_2011703
loop_
_publ_author_name
'Blake, Alexander J.'
'Lippolis, Vito'
'Parsons, Simon'
'Schr\"oder, Martin'

_publ_section_title
<i>catena</i>-Poly[[<i>trans</i>-dichlorocopper(II)]-\m-1,4,7,10,13,16-hexathiacyclooctadecane-<i>S</i>^1^:<i>S</i>^10^]
_journal_issue 1
_journal_name_full 'Acta Crystallographica Section C'
_journal_page_first 36
_journal_page_last 37
_journal_paper_doi 10.1107/S0108270100014475
_journal_volume 57
_journal_year 2001
_chemical_formula_iupac '[Cu Cl2 (C12 H24 S6 )]'
_chemical_formula_moiety 'C12 H24 Cl2 Cu S6'
_chemical_formula_sum 'C12 H24 Cl2 Cu S6'
_chemical_formula_weight 495.18
_chemical_name_systematic
;
 ?
;
_space_group_IT_number 14
_symmetry_cell_setting monoclinic
_symmetry_space_group_name_Hall '-P 2ybc'
_symmetry_space_group_name_H-M 'P 1 21/c 1'
_audit_creation_method SHELXL
_cell_angle_alpha 90.00
_cell_angle_beta 101.630(10)
_cell_angle_gamma 90.00
_cell_formula_units_Z 2
_cell_length_a 8.9499(9)
_cell_length_b 14.500(2)
_cell_length_c 7.7348(11)
_cell_measurement_reflns_used 46
_cell_measurement_temperature 220(2)
_cell_measurement_theta_max 22
_cell_measurement_theta_min 20
_cell_volume 983.2(2)
_computing_cell_refinement STADI-4
_computing_data_collection 'STADI-4 (Stoe & Cie, 1997)'
_computing_data_reduction 'X-RED (Stoe & Cie, 1997)'
_computing_molecular_graphics 'SHELXTL/PC (Sheldrick, 1994)'
_computing_publication_material 'SHELXL97 and PLATON (Spek, 2000)'
_computing_structure_refinement 'SHELXL97 (Sheldrick, 1997)'
_computing_structure_solution 'SHELXS86 (Sheldrick, 1990)'
_diffrn_ambient_temperature 220(2)
_diffrn_measurement_device 'Stoe Stadi-4 four-circle'
_diffrn_measurement_method '\w/\q with on-line profile-fitting (Clegg, 1981)'
_diffrn_radiation_monochromator graphite
_diffrn_radiation_source 'fine-focus sealed tube'
_diffrn_radiation_type CuK\a
_diffrn_radiation_wavelength 1.5418
_diffrn_reflns_av_R_equivalents .032
_diffrn_reflns_av_sigmaI/netI .031
_diffrn_reflns_limit_h_max 10
_diffrn_reflns_limit_h_min -8
_diffrn_reflns_limit_k_max 14
_diffrn_reflns_limit_k_min -16
_diffrn_reflns_limit_l_max 8
_diffrn_reflns_limit_l_min -8
_diffrn_reflns_number 1518
_diffrn_reflns_theta_max 60.14
_diffrn_reflns_theta_min 5.05
_diffrn_standards_decay_% none
_diffrn_standards_interval_time 60
_diffrn_standards_number 3
_exptl_absorpt_coefficient_mu 9.940
_exptl_absorpt_correction_T_max .672
_exptl_absorpt_correction_T_min .336
_exptl_absorpt_correction_type psi-scan
_exptl_absorpt_process_details '(North et al., 1968)'
_exptl_crystal_colour brown
_exptl_crystal_density_diffrn 1.672
_exptl_crystal_description plate
_exptl_crystal_F_000 510
_exptl_crystal_size_max .23
_exptl_crystal_size_mid .12
_exptl_crystal_size_min .04
_refine_diff_density_max .44
_refine_diff_density_min -.44
_refine_ls_extinction_method none
_refine_ls_goodness_of_fit_all 1.03
_refine_ls_goodness_of_fit_obs 1.06
_refine_ls_hydrogen_treatment constr
_refine_ls_matrix_type full
_refine_ls_number_parameters 97
_refine_ls_number_reflns 1251
_refine_ls_number_restraints 0
_refine_ls_restrained_S_all 1.05
_refine_ls_restrained_S_obs 1.06
_refine_ls_R_factor_all .0492
_refine_ls_R_factor_obs .0397
_refine_ls_shift/esd_max .002
_refine_ls_shift/esd_mean .000
_refine_ls_structure_factor_coef Fsqd
_refine_ls_weighting_details 'calc w = 1/[\s^2^(Fo^2^)+(0.054P)^2^+1.712P] where P=(Fo^2^+2Fc^2^)/3'
_refine_ls_weighting_scheme calc
_refine_ls_wR_factor_all .107
_refine_ls_wR_factor_obs .0981
_reflns_number_observed 1047
_reflns_number_total 1255
_reflns_observed_criterion I>2\s(I)
_cod_data_source_file da1153.cif
_cod_data_source_block I
_cod_depositor_comments
;
The following automatic conversions were performed:
'_symmetry_cell_setting' value 'Monoclinic' changed to 'monoclinic'
according to '/home/saulius/struct/CIF-dictionaries/cif_core.dic'
dictionary named 'cif_core.dic' version 2.4.1 from
2010-06-29.

'_geom_bond_publ_flag' value 'Yes' changed to 'yes' according
to '/home/saulius/struct/CIF-dictionaries/cif_core.dic' dictionary named
'cif_core.dic' version 2.4.1 from 2010-06-29 (3 times).

Automatic conversion script
Id: cif_fix_enum 1527 2010-12-29 10:47:43Z saulius 

The following automatic conversions were performed:

'_symmetry_cell_setting' value 'Monoclinic' changed to 'monoclinic'
according to /home/saulius/struct/CIF-dictionaries/cif_core.dic
dictionary named 'cif_core.dic' version 2.4.1 from
2010-06-29.

'_geom_bond_publ_flag' value 'Yes' changed to 'yes'
according to /home/saulius/struct/CIF-dictionaries/cif_core.dic
dictionary named 'cif_core.dic' version 2.4.1 from 2010-06-29 (3
times).

'_geom_angle_publ_flag' value 'Yes' changed to 'yes'
according to /home/saulius/struct/CIF-dictionaries/cif_core.dic
dictionary named 'cif_core.dic' version 2.4.1 from 2010-06-29 (4
times).

'_geom_torsion_publ_flag' value 'Yes' changed to 'yes'
according to /home/saulius/struct/CIF-dictionaries/cif_core.dic
dictionary named 'cif_core.dic' version 2.4.1 from 2010-06-29 (9
times).

Automatic conversion script
Id: cif_fix_values 1715 2011-07-08 13:25:40Z adriana 
;
_cod_original_sg_symbol_H-M 'P 21/c'
_cod_database_code 2011703

loop_
_symmetry_equiv_pos_as_xyz
'x, y, z'
'-x, y+1/2, -z+1/2'
'-x, -y, -z'
'x, -y-1/2, z-1/2'

loop_
_atom_site_aniso_label
_atom_site_aniso_U_11
_atom_site_aniso_U_22
_atom_site_aniso_U_33
_atom_site_aniso_U_12
_atom_site_aniso_U_13
_atom_site_aniso_U_23
Cu .0450(6) .0270(5) .0272(6) -.0012(5) .0053(5) -.0011(4)
Cl .0486(7) .0349(7) .0309(6) -.0020(6) .0058(6) -.0044(5)
S2 .0404(7) .0286(6) .0330(7) .0024(6) .0111(6) -.0005(5)
S3 .0378(7) .0391(7) .0407(7) .0077(6) .0128(6) .0005(6)
C2 .039(3) .043(3) .042(3) .001(3) .017(2) .007(3)
C3 .042(3) .031(3) .052(3) -.004(3) .008(3) .004(3)
C4 .037(3) .038(3) .031(3) .007(2) .010(2) .008(2)
C5 .044(3) .039(3) .032(3) .001(3) .013(2) .003(2)
C6 .041(3) .037(3) .037(3) -.004(2) .015(2) -.005(2)
C1 .047(3) .040(3) .037(3) .003(3) .015(3) -.003(3)
S1 .0408(7) .0404(8) .0327(7) .0064(6) .0084(6) -.0023(6)

loop_
_atom_site_label
_atom_site_fract_x
_atom_site_fract_y
_atom_site_fract_z
_atom_site_U_iso_or_equiv
_atom_site_thermal_displace_type
_atom_site_calc_flag
_atom_site_refinement_flags
_atom_site_occupancy
_atom_site_disorder_group
_atom_site_type_symbol
Cu .5000 .5000 .5000 .0333(3) Uani d S 1 . Cu
Cl .6030(2) .56793(8) .7627(2) .0384(3) Uani d . 1 . Cl
S2 .53208(15) .34677(8) .6082(2) .0335(3) Uani d . 1 . S
S3 .95022(15) .33319(9) 1.0175(2) .0385(4) Uani d . 1 . S
C2 .2791(6) .3958(4) .7500(7) .0399(13) Uani d . 1 . C
H2A .3565(6) .4205(4) .8469(7) .048 Uiso calc R 1 . H
H2B .1946(6) .3714(4) .7994(7) .048 Uiso calc R 1 . H
C3 .3473(6) .3200(4) .6553(8) .0419(13) Uani d . 1 . C
H3A .2767(6) .3065(4) .5439(8) .050 Uiso calc R 1 . H
H3B .3563(6) .2641(4) .7277(8) .050 Uiso calc R 1 . H
C4 .6494(6) .3411(4) .8270(6) .0350(12) Uani d . 1 . C
H4A .6182(6) .3890(4) .9017(6) .042 Uiso calc R 1 . H
H4B .6369(6) .2809(4) .8800(6) .042 Uiso calc R 1 . H
C5 .8149(6) .3551(4) .8151(7) .0375(12) Uani d . 1 . C
H5A .8279(6) .4187(4) .7783(7) .045 Uiso calc R 1 . H
H5B .8384(6) .3143(4) .7231(7) .045 Uiso calc R 1 . H
C6 .9224(6) .4319(4) 1.1522(7) .0376(12) Uani d . 1 . C
H6A 1.0203(6) .4478(4) 1.2285(7) .045 Uiso calc R 1 . H
H6B .8900(6) .4847(4) 1.0746(7) .045 Uiso calc R 1 . H
C1 .1938(6) .5837(4) .7339(7) .0404(13) Uani d . 1 . C
H1A .2934(6) .5956(4) .8102(7) .049 Uiso calc R 1 . H
H1B .1649(6) .6386(4) .6609(7) .049 Uiso calc R 1 . H
S1 .2105(2) .48637(9) .5913(2) .0378(4) Uani d . 1 . S

loop_
_atom_type_symbol
_atom_type_description
_atom_type_scat_dispersion_real
_atom_type_scat_dispersion_imag
_atom_type_scat_source
C C .0181 .0091 'International Tables Vol C Tables 4.2.6.8 and 6.1.1.4'
H H .0000 .0000 'International Tables Vol C Tables 4.2.6.8 and 6.1.1.4'
S S .3331 .5567 'International Tables Vol C Tables 4.2.6.8 and 6.1.1.4'
Cl Cl .3639 .7018 'International Tables Vol C Tables 4.2.6.8 and 6.1.1.4'
Cu Cu -1.9646 .5888 'International Tables Vol C Tables 4.2.6.8 and 6.1.1.4'

loop_
_geom_angle_atom_site_label_1
_geom_angle_atom_site_label_2
_geom_angle_atom_site_label_3
_geom_angle_site_symmetry_1
_geom_angle
_geom_angle_publ_flag
Cl Cu Cl 3_666 180 ?
S2 Cu S2 3_666 180 ?
Cl Cu S2 . 95.28(4) yes
Cl Cu S2 3_666 84.72(4) yes
Cl Cu S1 . 91.93(4) yes
S2 Cu S1 . 84.16(4) yes
C4 S2 C3 . 100.6(2) ?
C4 S2 Cu . 112.3(2) ?
C3 S2 Cu . 102.8(2) ?
C5 S3 C6 . 102.3(3) ?
C3 C2 S1 . 108.1(4) ?
C2 C3 S2 . 114.6(4) ?
C5 C4 S2 . 109.1(3) ?
C4 C5 S3 . 114.6(3) ?
C1 C6 S3 3_667 114.0(4) ?
C6 C1 S1 3_667 112.9(4) ?
C1 S1 C2 . 102.1(3) ?

loop_
_geom_bond_atom_site_label_1
_geom_bond_atom_site_label_2
_geom_bond_site_symmetry_2
_geom_bond_distance
_geom_bond_publ_flag
Cu Cl . 2.2786(12) yes
Cu S2 . 2.3710(13) yes
Cu S1 . 2.8261(14) yes
S2 C4 . 1.805(5) ?
S2 C3 . 1.806(6) ?
S3 C5 . 1.804(5) ?
S3 C6 . 1.816(5) ?
C2 C3 . 1.516(7) ?
C2 S1 . 1.817(5) ?
C4 C5 . 1.516(7) ?
C6 C1 3_667 1.509(7) ?
C1 C6 3_667 1.509(7) ?
C1 S1 . 1.816(5) ?

loop_
_geom_torsion_atom_site_label_1
_geom_torsion_atom_site_label_2
_geom_torsion_atom_site_label_3
_geom_torsion_atom_site_label_4
_geom_torsion_site_symmetry_1
_geom_torsion_site_symmetry_2
_geom_torsion_site_symmetry_4
_geom_torsion
_geom_torsion_publ_flag
S1 C2 C3 S2 . . . 75.1(4) yes
C2 C3 S2 C4 . . . 71.6(4) yes
C3 S2 C4 C5 . . . 175.9(4) yes
S2 C4 C5 S3 . . . -170.6(3) yes
C4 C5 S3 C6 . . . -72.5(4) yes
C5 S3 C6 C1 . . 3_667 91.6(4) yes
S3 C6 C1 S1 3_667 3_667 . -176.5(3) yes
C6 C1 S1 C2 3_667 . . -63.3(5) yes
C1 S1 C2 C3 . . . -161.8(4) yes
